data_1010567
loop_
_publ_author_name
'MacGillavry, C H'
'Nijveld, H'
'Dierdorp, S'
'Karsten, J'

_publ_section_title
;
Die Krystallstruktur von NH~4~CdCl~3~ und RbCdCl~3~
;
_journal_coden_ASTM RTCPA3
_journal_name_full
;
Recueil des Travaux Chimiques des Pays-Bas et de la Belgique
;
_journal_page_first 193
_journal_page_last 200
_journal_volume 58
_journal_year 1939
_chemical_formula_structural 'Rb Cd Cl3'
_chemical_formula_sum 'Cd Cl3 Rb'
_chemical_name_systematic 'Rubidium trichlorocadmate'
_space_group_IT_number 62
_symmetry_cell_setting orthorhombic
_symmetry_Int_Tables_number 62
_symmetry_space_group_name_Hall '-P 2c 2n'
_symmetry_space_group_name_H-M 'P n a m'
_cell_angle_alpha 90
_cell_angle_beta 90
_cell_angle_gamma 90
_cell_formula_units_Z 4
_cell_length_a 9.01
_cell_length_b 14.93
_cell_length_c 4.01
_cell_volume 539.4
_cod_database_code 1010567

loop_
_symmetry_equiv_pos_as_xyz
x,y,z
1/2+x,1/2-y,1/2-z
-x,-y,1/2+z
1/2-x,1/2+y,-z
-x,-y,-z
1/2-x,1/2+y,1/2+z
x,y,1/2-z
1/2+x,1/2-y,z

loop_
_atom_site_label
_atom_site_type_symbol
_atom_site_symmetry_multiplicity
_atom_site_Wyckoff_symbol
_atom_site_fract_x
_atom_site_fract_y
_atom_site_fract_z
_atom_site_occupancy
_atom_site_attached_hydrogens
_atom_site_calc_flag
Cd1 Cd2+ 4 c 0.1639 0.0569 0.75 1. 0 d
Cl1 Cl1- 4 c 0.2861 0.2153 0.75 1. 0 d
Cl2 Cl1- 4 c -0.0208 0.1014 0.25 1. 0 d
Cl3 Cl1- 4 c 0.3278 -0.0056 0.25 1. 0 d
Rb1 Rb1+ 4 c 0.075 0.3278 0.25 1. 0 d

loop_
_atom_type_symbol
_atom_type_oxidation_number
Cd2+ 2.000
Cl1- -1.000
Rb1+ 1.000
